data_4076428
loop_
_publ_author_name
'Panda, Tarun K.'
'Yamamoto, Keishi'
'Yamamoto, Koji'
'Kaneko, Hiroshi'
'Yang, Yi'
'Tsurugi, Hayato'
'Mashima, Kazushi'

_publ_section_title
;
 Preparation and Structure of Iminopyrrolyl and Amidopyrrolyl Complexes of
 Group 2 Metals
;
_journal_issue 6
_journal_name_full Organometallics
_journal_page_first 2268
_journal_paper_doi 10.1021/om201210y
_journal_volume 31
_journal_year 2012
_chemical_formula_moiety 'C42 H58 Ca N4 O2'
_chemical_formula_sum 'C42 H58 Ca N4 O2'
_chemical_formula_weight 690.46
_chemical_name_common 2a
_chemical_name_systematic
;
 ?
;
_space_group_IT_number 14
_symmetry_cell_setting monoclinic
_symmetry_space_group_name_Hall '-P 2ybc'
_symmetry_space_group_name_H-M 'P 1 21/c 1'
_atom_sites_solution_hydrogens geom
_atom_sites_solution_primary direct
_atom_sites_solution_secondary difmap
_audit_creation_method SHELXL-97
_cell_angle_alpha 90.00
_cell_angle_beta 103.398(5)
_cell_angle_gamma 90.00
_cell_formula_units_Z 4
_cell_length_a 12.247(5)
_cell_length_b 18.471(5)
_cell_length_c 18.353(5)
_cell_measurement_temperature 120(2)
_cell_measurement_theta_max 27.5
_cell_measurement_theta_min 3.2
_cell_volume 4039(2)
_computing_cell_refinement 'RAPID-AUTO (Rigaku, 1998)'
_computing_data_collection 'RAPID-AUTO (Rigaku, 1998)'
_computing_data_reduction 'teXan (Rigaku/MSC, 2004)'
_computing_molecular_graphics Ortep-32
_computing_publication_material WinGX
_computing_structure_refinement 'SHELXL-97 (Sheldrick, 2008)'
_computing_structure_solution 'SIR 97'
_diffrn_ambient_temperature 120(2)
_diffrn_measured_fraction_theta_full 0.995
_diffrn_measured_fraction_theta_max 0.995
_diffrn_measurement_device_type 'Rigaku RAXIS-RAPID Imaging Plate'
_diffrn_measurement_method \w
_diffrn_radiation_monochromator graphite
_diffrn_radiation_source 'fine-focus sealed tube'
_diffrn_radiation_type MoK\a
_diffrn_radiation_wavelength 0.71069
_diffrn_reflns_av_R_equivalents 0.0795
_diffrn_reflns_av_sigmaI/netI 0.0778
_diffrn_reflns_limit_h_max 15
_diffrn_reflns_limit_h_min -15
_diffrn_reflns_limit_k_max 23
_diffrn_reflns_limit_k_min -23
_diffrn_reflns_limit_l_max 23
_diffrn_reflns_limit_l_min -23
_diffrn_reflns_number 38893
_diffrn_reflns_theta_full 27.46
_diffrn_reflns_theta_max 27.46
_diffrn_reflns_theta_min 3.16
_exptl_absorpt_coefficient_mu 0.193
_exptl_absorpt_correction_T_max 0.9642
_exptl_absorpt_correction_T_min 0.9514
_exptl_absorpt_correction_type empirical
_exptl_absorpt_process_details ABSCOR
_exptl_crystal_colour colorless
_exptl_crystal_density_diffrn 1.136
_exptl_crystal_density_method 'not measured'
_exptl_crystal_description block
_exptl_crystal_F_000 1496
_exptl_crystal_size_max 0.26
_exptl_crystal_size_mid 0.24
_exptl_crystal_size_min 0.19
_refine_diff_density_max 0.377
_refine_diff_density_min -0.375
_refine_diff_density_rms 0.068
_refine_ls_extinction_method none
_refine_ls_goodness_of_fit_ref 1.073
_refine_ls_hydrogen_treatment constr
_refine_ls_matrix_type full
_refine_ls_number_parameters 442
_refine_ls_number_reflns 9187
_refine_ls_number_restraints 0
_refine_ls_restrained_S_all 1.073
_refine_ls_R_factor_all 0.1118
_refine_ls_R_factor_gt 0.0709
_refine_ls_shift/su_max 0.001
_refine_ls_shift/su_mean 0.000
_refine_ls_structure_factor_coef Fsqd
_refine_ls_weighting_details 'calc w=1/[\s^2^(Fo^2^)+(0.0702P)^2^+2.0958P] where P=(Fo^2^+2Fc^2^)/3'
_refine_ls_weighting_scheme calc
_refine_ls_wR_factor_gt 0.1493
_refine_ls_wR_factor_ref 0.1787
_reflns_number_gt 6155
_reflns_number_total 9187
_reflns_threshold_expression >2\s(I)
_cod_data_source_file om201210y_si_002.cif
_cod_data_source_block 2a
_cod_original_sg_symbol_H-M 'P 21/c'
_cod_database_code 4076428

loop_
_symmetry_equiv_pos_as_xyz
'x, y, z'
'-x, y+1/2, -z+1/2'
'-x, -y, -z'
'x, -y-1/2, z-1/2'

loop_
_atom_site_label
_atom_site_type_symbol
_atom_site_fract_x
_atom_site_fract_y
_atom_site_fract_z
_atom_site_U_iso_or_equiv
_atom_site_adp_type
_atom_site_occupancy
_atom_site_symmetry_multiplicity
_atom_site_calc_flag
_atom_site_refinement_flags
Ca1 Ca 0.73338(4) 0.28175(3) 0.91446(3) 0.02350(15) Uani 1 1 d .
O1 O 0.69704(18) 0.24312(11) 0.78689(11) 0.0380(5) Uani 1 1 d .
O2 O 0.89036(16) 0.35167(10) 0.89485(11) 0.0332(5) Uani 1 1 d .
N1 N 0.73382(18) 0.36396(12) 1.01735(12) 0.0262(5) Uani 1 1 d .
N2 N 0.59168(17) 0.38018(12) 0.86658(12) 0.0259(5) Uani 1 1 d .
N3 N 0.63238(17) 0.18207(12) 0.95020(12) 0.0259(5) Uani 1 1 d .
N4 N 0.87168(17) 0.18005(12) 0.95871(11) 0.0235(5) Uani 1 1 d .
C1 C 0.7810(2) 0.37862(16) 1.08987(15) 0.0321(6) Uani 1 1 d .
H1 H 0.8341 0.3481 1.1214 0.039 Uiso 1 1 calc R
C2 C 0.7424(2) 0.44404(17) 1.11318(17) 0.0376(7) Uani 1 1 d .
H2 H 0.7635 0.4651 1.1616 0.045 Uiso 1 1 calc R
C3 C 0.6673(2) 0.47175(16) 1.05135(17) 0.0374(7) Uani 1 1 d .
H3 H 0.6269 0.5160 1.0487 0.045 Uiso 1 1 calc R
C4 C 0.6625(2) 0.42174(14) 0.99344(15) 0.0281(6) Uani 1 1 d .
C5 C 0.5939(2) 0.42690(15) 0.91967(15) 0.0287(6) Uani 1 1 d .
H5 H 0.5459 0.4678 0.9084 0.034 Uiso 1 1 calc R
C6 C 0.5125(2) 0.39695(14) 0.79744(15) 0.0280(6) Uani 1 1 d .
C7 C 0.4098(2) 0.35949(15) 0.78061(15) 0.0301(6) Uani 1 1 d .
C8 C 0.3312(2) 0.37946(16) 0.71511(17) 0.0374(7) Uani 1 1 d .
H8 H 0.2613 0.3549 0.7020 0.045 Uiso 1 1 calc R
C9 C 0.3535(3) 0.43403(18) 0.66949(18) 0.0432(8) Uani 1 1 d .
H9 H 0.2976 0.4483 0.6268 0.052 Uiso 1 1 calc R
C10 C 0.4564(2) 0.46808(17) 0.68538(17) 0.0381(7) Uani 1 1 d .
H10 H 0.4716 0.5045 0.6525 0.046 Uiso 1 1 calc R
C11 C 0.5387(2) 0.44977(15) 0.74929(16) 0.0318(6) Uani 1 1 d .
C12 C 0.6531(3) 0.48635(17) 0.76453(18) 0.0390(7) Uani 1 1 d .
H12 H 0.7063 0.4559 0.8017 0.047 Uiso 1 1 calc R
C13 C 0.6499(3) 0.56120(19) 0.7991(2) 0.0589(10) Uani 1 1 d .
H13A H 0.7247 0.5831 0.8084 0.088 Uiso 1 1 calc R
H13B H 0.6265 0.5567 0.8464 0.088 Uiso 1 1 calc R
H13C H 0.5963 0.5919 0.7645 0.088 Uiso 1 1 calc R
C14 C 0.6997(3) 0.4917(2) 0.69401(19) 0.0518(9) Uani 1 1 d .
H14A H 0.7734 0.5153 0.7065 0.078 Uiso 1 1 calc R
H14B H 0.6482 0.5202 0.6559 0.078 Uiso 1 1 calc R
H14C H 0.7074 0.4430 0.6746 0.078 Uiso 1 1 calc R
C15 C 0.3431(3) 0.33163(17) 0.89843(18) 0.0410(7) Uani 1 1 d .
H15A H 0.3287 0.2919 0.9304 0.062 Uiso 1 1 calc R
H15B H 0.2736 0.3588 0.8795 0.062 Uiso 1 1 calc R
H15C H 0.4003 0.3640 0.9277 0.062 Uiso 1 1 calc R
C16 C 0.3850(2) 0.30065(15) 0.83231(16) 0.0318(6) Uani 1 1 d .
H16 H 0.4574 0.2751 0.8536 0.038 Uiso 1 1 calc R
C17 C 0.3016(3) 0.24343(17) 0.79182(19) 0.0438(8) Uani 1 1 d .
H17A H 0.2898 0.2069 0.8279 0.066 Uiso 1 1 calc R
H17B H 0.3320 0.2202 0.7527 0.066 Uiso 1 1 calc R
H17C H 0.2300 0.2667 0.7690 0.066 Uiso 1 1 calc R
C18 C 0.5312(2) 0.16183(15) 0.96107(15) 0.0299(6) Uani 1 1 d .
H18 H 0.4662 0.1917 0.9495 0.036 Uiso 1 1 calc R
C19 C 0.5326(2) 0.09212(15) 0.99120(16) 0.0324(6) Uani 1 1 d .
H19 H 0.4716 0.0668 1.0032 0.039 Uiso 1 1 calc R
C20 C 0.6423(2) 0.06787(15) 0.99974(16) 0.0306(6) Uani 1 1 d .
H20 H 0.6713 0.0222 1.0189 0.037 Uiso 1 1 calc R
C21 C 0.7018(2) 0.12352(14) 0.97476(14) 0.0243(6) Uani 1 1 d .
C22 C 0.8183(2) 0.12461(14) 0.97715(14) 0.0257(6) Uani 1 1 d .
H22 H 0.8603 0.0820 0.9933 0.031 Uiso 1 1 calc R
C23 C 0.9903(2) 0.17049(14) 0.96656(14) 0.0238(5) Uani 1 1 d .
C24 C 1.0319(2) 0.12306(15) 0.91926(15) 0.0285(6) Uani 1 1 d .
C25 C 1.1482(2) 0.11483(16) 0.93130(16) 0.0325(6) Uani 1 1 d .
H25 H 1.1777 0.0822 0.9008 0.039 Uiso 1 1 calc R
C26 C 1.2211(2) 0.15302(17) 0.98651(17) 0.0373(7) Uani 1 1 d .
H26 H 1.2998 0.1464 0.9939 0.045 Uiso 1 1 calc R
C27 C 1.1791(2) 0.20120(16) 1.03118(16) 0.0323(6) Uani 1 1 d .
H27 H 1.2298 0.2280 1.0685 0.039 Uiso 1 1 calc R
C28 C 1.0642(2) 0.21098(14) 1.02222(14) 0.0254(6) Uani 1 1 d .
C29 C 0.9916(2) 0.21548(16) 1.13910(15) 0.0343(7) Uani 1 1 d .
H29A H 0.9612 0.2475 1.1722 0.052 Uiso 1 1 calc R
H29B H 1.0607 0.1928 1.1675 0.052 Uiso 1 1 calc R
H29C H 0.9363 0.1779 1.1190 0.052 Uiso 1 1 calc R
C30 C 1.0172(2) 0.25986(15) 1.07426(15) 0.0284(6) Uani 1 1 d .
H30 H 0.9446 0.2801 1.0448 0.034 Uiso 1 1 calc R
C31 C 1.0942(3) 0.32411(16) 1.10470(17) 0.0395(7) Uani 1 1 d .
H31A H 1.0594 0.3534 1.1377 0.059 Uiso 1 1 calc R
H31B H 1.1053 0.3539 1.0628 0.059 Uiso 1 1 calc R
H31C H 1.1668 0.3060 1.1330 0.059 Uiso 1 1 calc R
C32 C 0.9820(3) 0.10440(19) 0.78041(17) 0.0468(8) Uani 1 1 d .
H32A H 0.9323 0.0780 0.7395 0.070 Uiso 1 1 calc R
H32B H 1.0603 0.0925 0.7814 0.070 Uiso 1 1 calc R
H32C H 0.9702 0.1566 0.7726 0.070 Uiso 1 1 calc R
C33 C 0.9556(2) 0.08266(16) 0.85512(15) 0.0330(7) Uani 1 1 d .
H33 H 0.8764 0.0971 0.8536 0.040 Uiso 1 1 calc R
C34 C 0.9649(3) -0.00039(17) 0.86593(18) 0.0421(8) Uani 1 1 d .
H34A H 0.9146 -0.0244 0.8235 0.063 Uiso 1 1 calc R
H34B H 0.9435 -0.0137 0.9124 0.063 Uiso 1 1 calc R
H34C H 1.0423 -0.0157 0.8687 0.063 Uiso 1 1 calc R
C35 C 0.7148(3) 0.28483(19) 0.72449(17) 0.0455(8) Uani 1 1 d .
H35A H 0.7836 0.2685 0.7097 0.055 Uiso 1 1 calc R
H35B H 0.7229 0.3368 0.7377 0.055 Uiso 1 1 calc R
C36 C 0.6134(3) 0.2727(2) 0.66183(18) 0.0549(10) Uani 1 1 d .
H36A H 0.6348 0.2698 0.6131 0.066 Uiso 1 1 calc R
H36B H 0.5586 0.3125 0.6596 0.066 Uiso 1 1 calc R
C37 C 0.5645(3) 0.2020(2) 0.6798(2) 0.0544(9) Uani 1 1 d .
H37A H 0.5678 0.1653 0.6411 0.065 Uiso 1 1 calc R
H37B H 0.4854 0.2084 0.6827 0.065 Uiso 1 1 calc R
C38 C 0.6365(3) 0.17915(19) 0.75526(19) 0.0577(10) Uani 1 1 d .
H38A H 0.5889 0.1611 0.7882 0.069 Uiso 1 1 calc R
H38B H 0.6894 0.1404 0.7489 0.069 Uiso 1 1 calc R
C39 C 0.9770(3) 0.33143(17) 0.85702(18) 0.0388(7) Uani 1 1 d .
H39A H 0.9497 0.2935 0.8190 0.047 Uiso 1 1 calc R
H39B H 1.0444 0.3133 0.8931 0.047 Uiso 1 1 calc R
C40 C 1.0026(3) 0.40037(19) 0.8206(2) 0.0509(9) Uani 1 1 d .
H40A H 1.0810 0.4006 0.8150 0.061 Uiso 1 1 calc R
H40B H 0.9513 0.4067 0.7707 0.061 Uiso 1 1 calc R
C41 C 0.9843(4) 0.4586(2) 0.8738(2) 0.0677(12) Uani 1 1 d .
H41A H 0.9418 0.4996 0.8459 0.081 Uiso 1 1 calc R
H41B H 1.0571 0.4770 0.9034 0.081 Uiso 1 1 calc R
C42 C 0.9184(2) 0.42416(16) 0.92442(17) 0.0355(7) Uani 1 1 d .
H42A H 0.9640 0.4218 0.9765 0.043 Uiso 1 1 calc R
H42B H 0.8494 0.4522 0.9239 0.043 Uiso 1 1 calc R

loop_
_atom_site_aniso_label
_atom_site_aniso_U_11
_atom_site_aniso_U_22
_atom_site_aniso_U_33
_atom_site_aniso_U_23
_atom_site_aniso_U_13
_atom_site_aniso_U_12
Ca1 0.0225(3) 0.0216(3) 0.0266(3) 0.0004(2) 0.0063(2) 0.0010(2)
O1 0.0503(13) 0.0352(12) 0.0282(10) -0.0027(9) 0.0082(9) -0.0005(10)
O2 0.0295(10) 0.0313(11) 0.0420(12) -0.0017(9) 0.0146(9) -0.0067(8)
N1 0.0252(12) 0.0259(12) 0.0276(12) -0.0019(9) 0.0060(9) 0.0002(9)
N2 0.0202(11) 0.0248(12) 0.0314(12) 0.0016(10) 0.0030(9) 0.0000(9)
N3 0.0210(11) 0.0244(12) 0.0324(12) 0.0026(9) 0.0064(9) 0.0024(9)
N4 0.0204(11) 0.0254(12) 0.0249(11) -0.0001(9) 0.0059(8) 0.0014(9)
C1 0.0291(15) 0.0379(17) 0.0289(14) -0.0011(12) 0.0060(11) -0.0020(12)
C2 0.0374(17) 0.0396(18) 0.0372(16) -0.0111(14) 0.0115(13) -0.0044(13)
C3 0.0343(16) 0.0327(17) 0.0457(18) -0.0100(14) 0.0104(13) 0.0034(13)
C4 0.0231(13) 0.0270(15) 0.0349(15) -0.0042(12) 0.0080(11) 0.0015(11)
C5 0.0253(14) 0.0253(15) 0.0362(15) 0.0003(12) 0.0086(11) 0.0006(11)
C6 0.0269(14) 0.0237(14) 0.0316(14) 0.0001(11) 0.0029(11) 0.0017(11)
C7 0.0256(14) 0.0278(15) 0.0346(15) -0.0003(12) 0.0023(11) -0.0011(11)
C8 0.0262(15) 0.0375(17) 0.0446(17) 0.0059(14) 0.0001(13) -0.0027(12)
C9 0.0366(17) 0.046(2) 0.0405(17) 0.0076(15) -0.0051(13) 0.0001(14)
C10 0.0360(17) 0.0358(17) 0.0397(17) 0.0096(13) 0.0031(13) -0.0004(13)
C11 0.0281(14) 0.0286(16) 0.0363(15) 0.0015(12) 0.0027(12) 0.0003(12)
C12 0.0351(17) 0.0363(18) 0.0432(18) 0.0104(14) 0.0042(13) -0.0083(13)
C13 0.057(2) 0.045(2) 0.071(3) 0.0005(19) 0.0067(19) -0.0196(18)
C14 0.0412(19) 0.065(2) 0.048(2) 0.0213(18) 0.0070(15) -0.0081(17)
C15 0.0397(18) 0.0347(17) 0.0509(19) -0.0013(15) 0.0150(14) -0.0051(14)
C16 0.0257(14) 0.0283(15) 0.0393(16) -0.0010(12) 0.0033(12) -0.0039(11)
C17 0.0391(18) 0.0338(18) 0.054(2) -0.0018(15) 0.0026(15) -0.0112(14)
C18 0.0237(14) 0.0302(16) 0.0369(15) 0.0029(12) 0.0092(11) 0.0017(11)
C19 0.0260(14) 0.0306(16) 0.0416(16) 0.0050(13) 0.0097(12) -0.0055(12)
C20 0.0289(14) 0.0208(14) 0.0416(16) 0.0036(12) 0.0073(12) -0.0005(11)
C21 0.0231(13) 0.0222(14) 0.0271(13) 0.0016(11) 0.0050(10) -0.0002(10)
C22 0.0256(14) 0.0242(14) 0.0270(13) 0.0000(11) 0.0052(10) 0.0014(11)
C23 0.0201(13) 0.0246(14) 0.0268(13) 0.0051(11) 0.0054(10) 0.0002(10)
C24 0.0286(14) 0.0308(15) 0.0259(14) 0.0034(11) 0.0061(11) 0.0075(12)
C25 0.0302(15) 0.0376(17) 0.0319(15) 0.0013(13) 0.0116(12) 0.0110(12)
C26 0.0195(14) 0.051(2) 0.0412(17) 0.0071(15) 0.0075(12) 0.0050(13)
C27 0.0225(13) 0.0386(17) 0.0342(15) 0.0027(13) 0.0035(11) -0.0019(12)
C28 0.0235(13) 0.0263(14) 0.0263(13) 0.0046(11) 0.0056(10) -0.0018(11)
C29 0.0345(16) 0.0397(17) 0.0280(14) -0.0039(13) 0.0055(12) 0.0014(13)
C30 0.0249(14) 0.0282(15) 0.0299(14) -0.0038(12) 0.0017(11) -0.0013(11)
C31 0.0364(17) 0.0360(17) 0.0418(17) -0.0065(14) 0.0001(13) -0.0052(13)
C32 0.056(2) 0.054(2) 0.0298(16) 0.0004(15) 0.0072(14) 0.0117(17)
C33 0.0293(15) 0.0402(17) 0.0278(14) -0.0043(12) 0.0031(11) 0.0072(13)
C34 0.0437(18) 0.0418(19) 0.0392(17) -0.0042(14) 0.0064(14) 0.0068(14)
C35 0.055(2) 0.054(2) 0.0298(16) 0.0027(15) 0.0137(14) -0.0019(16)
C36 0.066(2) 0.060(2) 0.0316(17) 0.0019(16) -0.0016(16) 0.0090(19)
C37 0.047(2) 0.065(3) 0.047(2) -0.0077(18) 0.0032(16) 0.0025(18)
C38 0.087(3) 0.043(2) 0.0392(19) -0.0125(16) 0.0056(18) -0.0136(19)
C39 0.0350(16) 0.0418(18) 0.0432(17) 0.0044(14) 0.0167(13) 0.0025(14)
C40 0.048(2) 0.054(2) 0.057(2) 0.0110(18) 0.0264(17) -0.0016(17)
C41 0.079(3) 0.048(2) 0.092(3) -0.011(2) 0.053(2) -0.030(2)
C42 0.0360(16) 0.0301(16) 0.0403(17) -0.0023(13) 0.0083(13) -0.0065(13)

loop_
_atom_type_symbol
_atom_type_description
_atom_type_scat_dispersion_real
_atom_type_scat_dispersion_imag
_atom_type_scat_source
C C 0.0030 0.0020 'International Tables Vol C Tables 4.2.6.8 and 6.1.1.4'
H H 0.0000 0.0000 'International Tables Vol C Tables 4.2.6.8 and 6.1.1.4'
Ca Ca 0.2260 0.3060 'International Tables Vol C Tables 4.2.6.8 and 6.1.1.4'
N N 0.0060 0.0030 'International Tables Vol C Tables 4.2.6.8 and 6.1.1.4'
O O 0.0110 0.0060 'International Tables Vol C Tables 4.2.6.8 and 6.1.1.4'

loop_
_geom_angle_atom_site_label_1
_geom_angle_atom_site_label_2
_geom_angle_atom_site_label_3
_geom_angle
O1 Ca1 N3 92.76(8)
O1 Ca1 O2 89.29(7)
N3 Ca1 O2 159.01(7)
O1 Ca1 N1 156.58(7)
N3 Ca1 N1 100.18(8)
O2 Ca1 N1 85.57(7)
O1 Ca1 N2 85.24(7)
N3 Ca1 N2 106.98(8)
O2 Ca1 N2 94.00(7)
N1 Ca1 N2 72.38(7)
O1 Ca1 N4 92.96(7)
N3 Ca1 N4 72.02(8)
O2 Ca1 N4 87.02(7)
N1 Ca1 N4 109.54(7)
N2 Ca1 N4 177.91(7)
C35 O1 C38 106.1(2)
C35 O1 Ca1 126.32(18)
C38 O1 Ca1 126.90(19)
C39 O2 C42 106.3(2)
C39 O2 Ca1 129.23(17)
C42 O2 Ca1 124.37(16)
C1 N1 C4 104.6(2)
C1 N1 Ca1 144.85(19)
C4 N1 Ca1 110.42(16)
C5 N2 C6 114.3(2)
C5 N2 Ca1 108.92(17)
C6 N2 Ca1 136.80(17)
C18 N3 C21 104.5(2)
C18 N3 Ca1 143.36(18)
C21 N3 Ca1 111.89(16)
C22 N4 C23 115.7(2)
C22 N4 Ca1 109.15(16)
C23 N4 Ca1 135.10(16)
N1 C1 C2 112.1(3)
N1 C1 H1 123.9
C2 C1 H1 123.9
C3 C2 C1 106.0(3)
C3 C2 H2 127.0
C1 C2 H2 127.0
C2 C3 C4 106.4(3)
C2 C3 H3 126.8
C4 C3 H3 126.8
N1 C4 C3 110.9(2)
N1 C4 C5 122.9(2)
C3 C4 C5 126.2(3)
N2 C5 C4 125.2(2)
N2 C5 H5 117.4
C4 C5 H5 117.4
C11 C6 C7 121.9(2)
C11 C6 N2 119.9(2)
C7 C6 N2 118.2(2)
C8 C7 C6 117.3(3)
C8 C7 C16 121.8(2)
C6 C7 C16 120.8(2)
C9 C8 C7 121.3(3)
C9 C8 H8 119.3
C7 C8 H8 119.3
C10 C9 C8 120.4(3)
C10 C9 H9 119.8
C8 C9 H9 119.8
C9 C10 C11 120.9(3)
C9 C10 H10 119.6
C11 C10 H10 119.6
C10 C11 C6 118.0(3)
C10 C11 C12 120.1(3)
C6 C11 C12 121.9(2)
C11 C12 C13 111.5(3)
C11 C12 C14 112.3(3)
C13 C12 C14 110.1(3)
C11 C12 H12 107.6
C13 C12 H12 107.6
C14 C12 H12 107.6
C12 C13 H13A 109.5
C12 C13 H13B 109.5
H13A C13 H13B 109.5
C12 C13 H13C 109.5
H13A C13 H13C 109.5
H13B C13 H13C 109.5
C12 C14 H14A 109.5
C12 C14 H14B 109.5
H14A C14 H14B 109.5
C12 C14 H14C 109.5
H14A C14 H14C 109.5
H14B C14 H14C 109.5
C16 C15 H15A 109.5
C16 C15 H15B 109.5
H15A C15 H15B 109.5
C16 C15 H15C 109.5
H15A C15 H15C 109.5
H15B C15 H15C 109.5
C7 C16 C15 112.3(2)
C7 C16 C17 113.4(2)
C15 C16 C17 109.4(2)
C7 C16 H16 107.1
C15 C16 H16 107.1
C17 C16 H16 107.1
C16 C17 H17A 109.5
C16 C17 H17B 109.5
H17A C17 H17B 109.5
C16 C17 H17C 109.5
H17A C17 H17C 109.5
H17B C17 H17C 109.5
N3 C18 C19 112.6(2)
N3 C18 H18 123.7
C19 C18 H18 123.7
C20 C19 C18 105.3(2)
C20 C19 H19 127.3
C18 C19 H19 127.3
C19 C20 C21 106.8(2)
C19 C20 H20 126.6
C21 C20 H20 126.6
N3 C21 C20 110.7(2)
N3 C21 C22 122.4(2)
C20 C21 C22 126.7(2)
N4 C22 C21 124.5(2)
N4 C22 H22 117.8
C21 C22 H22 117.8
C24 C23 C28 120.8(2)
C24 C23 N4 121.1(2)
C28 C23 N4 118.1(2)
C25 C24 C23 118.1(2)
C25 C24 C33 119.4(2)
C23 C24 C33 122.5(2)
C26 C25 C24 121.5(3)
C26 C25 H25 119.2
C24 C25 H25 119.2
C25 C26 C27 119.8(3)
C25 C26 H26 120.1
C27 C26 H26 120.1
C26 C27 C28 121.1(3)
C26 C27 H27 119.4
C28 C27 H27 119.4
C27 C28 C23 118.6(2)
C27 C28 C30 121.5(2)
C23 C28 C30 119.8(2)
C30 C29 H29A 109.5
C30 C29 H29B 109.5
H29A C29 H29B 109.5
C30 C29 H29C 109.5
H29A C29 H29C 109.5
H29B C29 H29C 109.5
C28 C30 C29 110.2(2)
C28 C30 C31 113.4(2)
C29 C30 C31 110.4(2)
C28 C30 H30 107.5
C29 C30 H30 107.5
C31 C30 H30 107.5
C30 C31 H31A 109.5
C30 C31 H31B 109.5
H31A C31 H31B 109.5
C30 C31 H31C 109.5
H31A C31 H31C 109.5
H31B C31 H31C 109.5
C33 C32 H32A 109.5
C33 C32 H32B 109.5
H32A C32 H32B 109.5
C33 C32 H32C 109.5
H32A C32 H32C 109.5
H32B C32 H32C 109.5
C24 C33 C32 110.2(3)
C24 C33 C34 112.0(2)
C32 C33 C34 110.5(2)
C24 C33 H33 108.0
C32 C33 H33 108.0
C34 C33 H33 108.0
C33 C34 H34A 109.5
C33 C34 H34B 109.5
H34A C34 H34B 109.5
C33 C34 H34C 109.5
H34A C34 H34C 109.5
H34B C34 H34C 109.5
O1 C35 C36 106.2(3)
O1 C35 H35A 110.5
C36 C35 H35A 110.5
O1 C35 H35B 110.5
C36 C35 H35B 110.5
H35A C35 H35B 108.7
C35 C36 C37 105.2(3)
C35 C36 H36A 110.7
C37 C36 H36A 110.7
C35 C36 H36B 110.7
C37 C36 H36B 110.7
H36A C36 H36B 108.8
C36 C37 C38 105.4(3)
C36 C37 H37A 110.7
C38 C37 H37A 110.7
C36 C37 H37B 110.7
C38 C37 H37B 110.7
H37A C37 H37B 108.8
O1 C38 C37 105.9(3)
O1 C38 H38A 110.6
C37 C38 H38A 110.6
O1 C38 H38B 110.6
C37 C38 H38B 110.6
H38A C38 H38B 108.7
O2 C39 C40 104.3(2)
O2 C39 H39A 110.9
C40 C39 H39A 110.9
O2 C39 H39B 110.9
C40 C39 H39B 110.9
H39A C39 H39B 108.9
C41 C40 C39 103.9(3)
C41 C40 H40A 111.0
C39 C40 H40A 111.0
C41 C40 H40B 111.0
C39 C40 H40B 111.0
H40A C40 H40B 109.0
C40 C41 C42 106.2(3)
C40 C41 H41A 110.5
C42 C41 H41A 110.5
C40 C41 H41B 110.5
C42 C41 H41B 110.5
H41A C41 H41B 108.7
O2 C42 C41 105.8(2)
O2 C42 H42A 110.6
C41 C42 H42A 110.6
O2 C42 H42B 110.6
C41 C42 H42B 110.6
H42A C42 H42B 108.7

loop_
_geom_bond_atom_site_label_1
_geom_bond_atom_site_label_2
_geom_bond_distance
Ca1 O1 2.389(2)
Ca1 N3 2.393(2)
Ca1 O2 2.411(2)
Ca1 N1 2.422(2)
Ca1 N2 2.526(2)
Ca1 N4 2.534(2)
O1 C35 1.438(4)
O1 C38 1.443(4)
O2 C39 1.445(3)
O2 C42 1.456(3)
N1 C1 1.350(3)
N1 C4 1.384(3)
N2 C5 1.297(3)
N2 C6 1.441(3)
N3 C18 1.353(3)
N3 C21 1.385(3)
N4 C22 1.301(3)
N4 C23 1.437(3)
C1 C2 1.400(4)
C1 H1 0.9500
C2 C3 1.383(4)
C2 H2 0.9500
C3 C4 1.399(4)
C3 H3 0.9500
C4 C5 1.422(4)
C5 H5 0.9500
C6 C11 1.403(4)
C6 C7 1.406(4)
C7 C8 1.404(4)
C7 C16 1.519(4)
C8 C9 1.377(4)
C8 H8 0.9500
C9 C10 1.377(4)
C9 H9 0.9500
C10 C11 1.400(4)
C10 H10 0.9500
C11 C12 1.522(4)
C12 C13 1.525(5)
C12 C14 1.534(4)
C12 H12 1.0000
C13 H13A 0.9800
C13 H13B 0.9800
C13 H13C 0.9800
C14 H14A 0.9800
C14 H14B 0.9800
C14 H14C 0.9800
C15 C16 1.533(4)
C15 H15A 0.9800
C15 H15B 0.9800
C15 H15C 0.9800
C16 C17 1.536(4)
C16 H16 1.0000
C17 H17A 0.9800
C17 H17B 0.9800
C17 H17C 0.9800
C18 C19 1.400(4)
C18 H18 0.9500
C19 C20 1.390(4)
C19 H19 0.9500
C20 C21 1.397(4)
C20 H20 0.9500
C21 C22 1.418(4)
C22 H22 0.9500
C23 C24 1.409(4)
C23 C28 1.412(4)
C24 C25 1.398(4)
C24 C33 1.519(4)
C25 C26 1.379(4)
C25 H25 0.9500
C26 C27 1.387(4)
C26 H26 0.9500
C27 C28 1.391(4)
C27 H27 0.9500
C28 C30 1.521(4)
C29 C30 1.536(4)
C29 H29A 0.9800
C29 H29B 0.9800
C29 H29C 0.9800
C30 C31 1.538(4)
C30 H30 1.0000
C31 H31A 0.9800
C31 H31B 0.9800
C31 H31C 0.9800
C32 C33 1.533(4)
C32 H32A 0.9800
C32 H32B 0.9800
C32 H32C 0.9800
C33 C34 1.548(4)
C33 H33 1.0000
C34 H34A 0.9800
C34 H34B 0.9800
C34 H34C 0.9800
C35 C36 1.502(5)
C35 H35A 0.9900
C35 H35B 0.9900
C36 C37 1.504(5)
C36 H36A 0.9900
C36 H36B 0.9900
C37 C38 1.519(5)
C37 H37A 0.9900
C37 H37B 0.9900
C38 H38A 0.9900
C38 H38B 0.9900
C39 C40 1.504(4)
C39 H39A 0.9900
C39 H39B 0.9900
C40 C41 1.504(5)
C40 H40A 0.9900
C40 H40B 0.9900
C41 C42 1.505(4)
C41 H41A 0.9900
C41 H41B 0.9900
C42 H42A 0.9900
C42 H42B 0.9900
